data_1100410
loop_
_publ_author_name
'Elschenbioich, Christoph'
'Isenburg, Thomas'
'Behrendt, Andreas'
'Frenzen, Gerlinde'
'Harms, Klaus'

_publ_section_title
;
 Metal \p-complexes of benzene derivatives XLVIII. Dimethylphosphano
 derivatives of bis(benzene) chromium as monodentate and chelating
 ligands at \m-ethylidyne-nona(carbonyl)-tri(cobalt). Synthesis via
 ETC-autocatalysis, crystal structure determination and redox behavior
 of [(Me~2~P-\h^6^-C~6~H~5~)(\h^6^-C~6~H~6~)Cr[(\m-MeC)Co~3~(CO)~8~],
 [(Me~2~P-\h^6^-C~6~H~5~)~2~Cr][(\m-MeC) Co~3~(CO)~8~]~2~ and
 [(Me~2~P-\h^6^-C~6~H~5~)~2~Cr][\m,-MeC)Co~3~(CO)~7~]
;
_journal_coden_ASTM JORCAI
_journal_issue 1-2
_journal_name_full 'Journal of Organometallic Chemistry'
_journal_page_first 129
_journal_page_last 144
_journal_paper_doi 10.1016/0022-328x(95)05617-x
_journal_volume 501
_journal_year 1995
_chemical_formula_sum 'C25 H25 Co3 Cr O7 P2'
_space_group_IT_number 2
_symmetry_cell_setting triclinic
_symmetry_Int_Tables_number 2
_symmetry_space_group_name_Hall '-P 1'
_symmetry_space_group_name_H-M 'P -1'
_cell_angle_alpha 90.36(1)
_cell_angle_beta 110.34(1)
_cell_angle_gamma 113.32(1)
_cell_formula_units_Z 2
_cell_length_a 10.474(2)
_cell_length_b 10.680(1)
_cell_length_c 14.424(2)
_cod_original_formula_sum 'C25 H25 Co3 Cr1 O7 P2'
_cod_database_code 1100410

loop_
_symmetry_equiv_pos_site_id
_symmetry_equiv_pos_as_xyz
1 x,y,z
2 -x,-y,-z

loop_
_atom_site_label
_atom_site_type_symbol
_atom_site_fract_x
_atom_site_fract_y
_atom_site_fract_z
Cr1 Cr 0.23482(13) -0.43987(11) 0.84000(8)
P1 P -0.1578(2) -0.5077(2) 0.67570(13)
P2 P 0.3009(2) -0.0976(2) 0.77818(13)
C1 C 0.0109(8) -0.5374(7) 0.7236(5)
C2 C 0.1172(8) -0.4893(7) 0.6793(5)
H1 H 0.1117(8) -0.4312(7) 0.6335(5)
C3 C 0.2429(9) -0.5181(7) 0.7058(5)
H2 H 0.3186(9) -0.4828(7) 0.6761(5)
C4 C 0.2633(9) -0.6063(7) 0.7780(6)
H3 H 0.3476(9) -0.6230(7) 0.7971(6)
C5 C 0.1577(9) -0.6596(7) 0.8209(6)
H4 H 0.1787(9) -0.7098(7) 0.8795(6)
C6 C 0.0320(9) -0.6274(7) 0.7952(5)
H5 H -0.0274(9) -0.6432(7) 0.8329(5)
C7 C -0.2699(9) -0.6078(8) 0.7443(6)
H6 H -0.3704(9) -0.6122(8) 0.7150(6)
H7 H -0.2234(9) -0.5639(8) 0.8140(6)
H8 H -0.2756(9) -0.7007(8) 0.7402(6)
C8 C -0.2492(9) -0.6209(7) 0.5543(5)
H9 H -0.3503(9) -0.6277(7) 0.5211(5)
H10 H -0.2539(9) -0.7121(7) 0.5642(5)
H11 H -0.1917(9) -0.5830(7) 0.5129(5)
C9 C 0.3215(8) -0.2193(6) 0.8629(5)
C10 C 0.2130(8) -0.2749(6) 0.9068(5)
H12 H 0.1285(8) -0.2489(6) 0.8826(5)
C11 C 0.2255(9) -0.3674(7) 0.9752(5)
H13 H 0.1358(9) -0.4046(7) 0.9948(5)
C12 C 0.3469(8) -0.4056(7) 1.0006(5)
H14 H 0.3399(8) -0.4659(7) 1.0436(5)
C13 C 0.4552(9) -0.3488(8) 0.9592(6)
H15 H 0.5244(9) -0.3749(8) 0.9755(6)
C14 C 0.4428(6) -0.2584(5) 0.8903(4)
H16 H 0.5008(6) -0.2322(5) 0.8557(4)
C15 C 0.4555(6) 0.0649(5) 0.8522(4)
H17 H 0.4326(6) 0.0943(5) 0.9059(4)
H18 H 0.4691(6) 0.1350(5) 0.8096(4)
H19 H 0.5471(6) 0.0519(5) 0.8806(4)
C16 C 0.3725(8) -0.1275(7) 0.6843(5)
H20 H 0.3739(8) -0.0589(7) 0.6405(5)
H21 H 0.3076(8) -0.2192(7) 0.6449(5)
H22 H 0.4736(8) -0.1202(7) 0.7180(5)
Co1 Co -0.16418(11) -0.29601(10) 0.65437(7)
Co2 Co 0.07786(11) -0.08437(9) 0.71776(7)
Co3 Co -0.10292(11) -0.13835(10) 0.80414(7)
C17 C -0.3076(8) -0.3440(7) 0.5327(6)
O1 O -0.4008(6) -0.3702(6) 0.4567(4)
C18 C 0.0009(8) -0.2335(7) 0.6070(5)
O2 O 0.0306(6) -0.2639(5) 0.5415(4)
C19 C -0.2826(9) -0.3162(9) 0.7310(6)
O3 O -0.3920(7) -0.3805(6) 0.7425(5)
C20 C -0.1230(8) -0.1026(7) 0.6702(5)
C21 C -0.2002(9) -0.0255(8) 0.6061(5)
H23 H -0.3057(9) -0.0668(8) 0.5964(5)
H24 H -0.1910(9) -0.0292(8) 0.5416(5)
H25 H -0.1541(9) 0.0702(8) 0.6384(5)
C22 C 0.1193(9) -0.0076(7) 0.8519(6)
O4 O 0.2053(6) 0.0646(5) 0.9256(4)
C23 C 0.1373(10) 0.0562(8) 0.6575(5)
O5 O 0.1750(7) 0.1456(6) 0.6149(4)
O6 O -0.2268(7) 0.0517(6) 0.8343(5)
C24 C -0.0754(9) -0.2123(8) 0.9182(6)
O7 O -0.0656(7) -0.2658(7) 0.9866(4)
C25 C -0.1780(9) -0.0237(8) 0.8235(6)

loop_
_atom_type_symbol
_atom_type_radius_bond
C 0.68
H 0.23
Co 1.33
Cr 1.35
O 0.68
P 1.05
